data_7035954
loop_
_publ_author_name
'Adhikary, Amit'
'Jena, Himanshu Sekhar'
'Konar, Sanjit'

_publ_section_title
;
 A family of Fe(3+) based double-stranded helicates showing a
 magnetocaloric effect, and Rhodamine B dye and DNA binding activities.
;
_journal_issue 35
_journal_name_full 'Dalton transactions (Cambridge, England : 2003)'
_journal_page_first 15531
_journal_page_last 15543
_journal_paper_doi 10.1039/c5dt01569c
_journal_volume 44
_journal_year 2015
_chemical_formula_sum 'C36 H36 B2 F8 Fe2 N8 O10'
_chemical_formula_weight 1026.05
_space_group_crystal_system monoclinic
_space_group_IT_number 13
_space_group_name_Hall '-P 2yc'
_space_group_name_H-M_alt 'P 1 2/c 1'
_symmetry_space_group_name_Hall '-P 2yc'
_symmetry_space_group_name_H-M 'P 1 2/c 1'
_atom_sites_solution_hydrogens geom
_audit_creation_method SHELXL-2014/7
_audit_update_record
;
2015-07-20 deposited with the CCDC.
2015-07-24 downloaded from the CCDC.
;
_cell_angle_alpha 90
_cell_angle_beta 108.274(8)
_cell_angle_gamma 90
_cell_formula_units_Z 2
_cell_length_a 12.280(4)
_cell_length_b 11.817(4)
_cell_length_c 15.788(5)
_cell_measurement_reflns_used 6248
_cell_measurement_temperature 120(2)
_cell_measurement_theta_max 65.49
_cell_measurement_theta_min 3.74
_cell_volume 2175.5(12)
_computing_cell_refinement 'Bruker SAINT V7.60A (Bruker, 2008)'
_computing_data_collection 'Bruker SMART V5.631 (Bruker, 2002)'
_computing_data_reduction 'Bruker SAINT V7.60A (Bruker, 2008)'
_computing_molecular_graphics 'SHELXS-97 (Sheldrick, 2008)'
_computing_publication_material 'SHELXS-97 (Sheldrick, 2008'
_computing_structure_refinement 'SHELXL-2014/7 (Sheldrick, 2014)'
_computing_structure_solution 'SHELXS-97 (Sheldrick, 2008)'
_diffrn_ambient_temperature 120(2)
_diffrn_measured_fraction_theta_full 1.000
_diffrn_measured_fraction_theta_max 1.000
_diffrn_measurement_device_type 'Bruker APEX-II CCD'
_diffrn_measurement_method '\f and \w scans'
_diffrn_radiation_type CuK\a
_diffrn_radiation_wavelength 1.54178
_diffrn_reflns_av_R_equivalents 0.0897
_diffrn_reflns_av_unetI/netI 0.0726
_diffrn_reflns_laue_measured_fraction_full 1.000
_diffrn_reflns_laue_measured_fraction_max 1.000
_diffrn_reflns_limit_h_max 15
_diffrn_reflns_limit_h_min -15
_diffrn_reflns_limit_k_max 15
_diffrn_reflns_limit_k_min -15
_diffrn_reflns_limit_l_max 20
_diffrn_reflns_limit_l_min 0
_diffrn_reflns_number 10079
_diffrn_reflns_point_group_measured_fraction_full 1.000
_diffrn_reflns_point_group_measured_fraction_max 1.000
_diffrn_reflns_theta_full 67.679
_diffrn_reflns_theta_max 89.268
_diffrn_reflns_theta_min 3.740
_exptl_absorpt_coefficient_mu 6.229
_exptl_absorpt_correction_T_max 0.198
_exptl_absorpt_correction_T_min 0.110
_exptl_absorpt_correction_type multi-scan
_exptl_absorpt_process_details SADABS
_exptl_crystal_colour Brown
_exptl_crystal_density_diffrn 1.566
_exptl_crystal_description Diamond
_exptl_crystal_F_000 1044
_exptl_crystal_size_max 0.420
_exptl_crystal_size_mid 0.360
_exptl_crystal_size_min 0.260
_refine_diff_density_max 0.804
_refine_diff_density_min -0.671
_refine_diff_density_rms 0.100
_refine_ls_extinction_method none
_refine_ls_goodness_of_fit_ref 1.162
_refine_ls_hydrogen_treatment constr
_refine_ls_matrix_type full
_refine_ls_number_parameters 299
_refine_ls_number_reflns 4989
_refine_ls_number_restraints 0
_refine_ls_restrained_S_all 1.162
_refine_ls_R_factor_all 0.0935
_refine_ls_R_factor_gt 0.0794
_refine_ls_shift/su_max 0.000
_refine_ls_shift/su_mean 0.000
_refine_ls_structure_factor_coef Fsqd
_refine_ls_weighting_details 'w=1/[\s^2^(Fo^2^)+(0.0712P)^2^+4.5635P] where P=(Fo^2^+2Fc^2^)/3'
_refine_ls_weighting_scheme calc
_refine_ls_wR_factor_gt 0.2064
_refine_ls_wR_factor_ref 0.2136
_reflns_Friedel_coverage 0.000
_reflns_number_gt 4217
_reflns_number_total 4989
_reflns_threshold_expression 'I > 2\s(I)'
_cod_data_source_file c5dt01569c2.cif
_cod_data_source_block Complex2
_cod_depositor_comments
;
The following automatic conversions were performed:

'_exptl_absorpt_correction_type' value 'Multi-scan' changed to
'multi-scan' according to
/usr/data/users/saulius/crontab/automatic-downloads/rss-feeds/RSC/lib/dictionaries/cif_core.dic
dictionary named 'cif_core.dic' version 2.4.2 from 2011-04-26.

Automatic conversion script
Id: cif_fix_values 3271 2015-04-21 07:52:19Z andrius 

 Adding full bibliography for 7035953--7035956.cif.
;
_cod_database_code 7035954
_audit_block_doi 10.5517/cc12dpdk
_shelx_shelxl_version_number 2014/7
_shelx_space_group_comment
;
The symmetry employed for this shelxl refinement is uniquely defined
by the following loop, which should always be used as a source of
symmetry information in preference to the above space-group names.
They are only intended as comments.
;
_shelx_estimated_absorpt_t_min 0.180
_shelx_estimated_absorpt_t_max 0.294

loop_
_space_group_symop_operation_xyz
'x, y, z'
'-x, y, -z+1/2'
'-x, -y, -z'
'x, -y, z-1/2'

loop_
_atom_site_label
_atom_site_type_symbol
_atom_site_fract_x
_atom_site_fract_y
_atom_site_fract_z
_atom_site_U_iso_or_equiv
_atom_site_adp_type
_atom_site_occupancy
_atom_site_site_symmetry_order
_atom_site_calc_flag
_atom_site_refinement_flags_posn
_atom_site_refinement_flags_adp
_atom_site_refinement_flags_occupancy
Fe3 Fe 0.0000 0.88724(9) 0.2500 0.0311(2) Uani 1 2 d S T P
Fe4 Fe 0.0000 0.32751(8) 0.2500 0.0296(2) Uani 1 2 d S T P
O1 O -0.0322(3) 0.2197(3) 0.1565(2) 0.0328(6) Uani 1 1 d . . .
O2 O -0.0267(3) 0.4512(3) 0.3347(2) 0.0370(7) Uani 1 1 d . . .
O3 O -0.0675(3) 0.7577(3) 0.3100(2) 0.0390(7) Uani 1 1 d . . .
O4 O 0.1011(3) 0.9901(3) 0.2294(2) 0.0422(8) Uani 1 1 d . . .
N1 N -0.1768(3) 0.3688(3) 0.1984(3) 0.0322(8) Uani 1 1 d . . .
N2 N -0.2128(3) 0.4536(3) 0.2461(2) 0.0304(7) Uani 1 1 d . . .
H2 H -0.2814 0.4803 0.2317 0.036 Uiso 1 1 calc R U .
N3 N 0.1005(3) 0.7652(3) 0.4205(3) 0.0326(8) Uani 1 1 d . . .
H3 H 0.1452 0.7435 0.4716 0.039 Uiso 1 1 calc R U .
N4 N 0.1313(3) 0.8484(3) 0.3685(3) 0.0346(8) Uani 1 1 d . . .
C4 C -0.1278(4) 0.4868(4) 0.3158(3) 0.0319(9) Uani 1 1 d . . .
C48 C -0.2536(5) 0.3350(4) 0.1263(3) 0.0402(10) Uani 1 1 d . . .
H48 H -0.3259 0.3682 0.1095 0.048 Uiso 1 1 calc R U .
C54 C -0.1226(4) 0.1949(4) 0.0888(3) 0.0287(8) Uani 1 1 d . . .
C55 C 0.2394(4) 0.8809(4) 0.3967(3) 0.0308(9) Uani 1 1 d . . .
H55 H 0.2896 0.8487 0.4478 0.037 Uiso 1 1 calc R U .
C58 C -0.0036(4) 0.7236(4) 0.3834(3) 0.0302(8) Uani 1 1 d . . .
C66 C -0.1080(4) 0.1064(4) 0.0277(3) 0.0365(10) Uani 1 1 d . . .
H66 H -0.0388 0.0678 0.0400 0.044 Uiso 1 1 calc R U .
C68 C 0.3731(4) 1.1438(5) 0.2751(3) 0.0417(11) Uani 1 1 d . . .
H68 H 0.4040 1.2037 0.2519 0.050 Uiso 1 1 calc R U .
C70 C -0.3198(5) 0.2188(5) -0.0084(4) 0.0443(11) Uani 1 1 d . . .
H70 H -0.3891 0.2575 -0.0216 0.053 Uiso 1 1 calc R U .
C72 C -0.0462(4) 0.6341(4) 0.4365(3) 0.0345(9) Uani 1 1 d . . .
H72A H 0.0131 0.5775 0.4588 0.041 Uiso 1 1 calc R U .
H72B H -0.0598 0.6701 0.4875 0.041 Uiso 1 1 calc R U .
C79 C 0.2072(3) 1.0214(4) 0.2687(3) 0.0265(8) Uani 1 1 d . . .
C85 C -0.1994(5) 0.0804(5) -0.0494(4) 0.0444(11) Uani 1 1 d . . .
H85 H -0.1889 0.0268 -0.0893 0.053 Uiso 1 1 calc R U .
C87 C 0.2589(4) 1.1144(4) 0.2348(3) 0.0313(9) Uani 1 1 d . . .
H87 H 0.2150 1.1549 0.1853 0.038 Uiso 1 1 calc R U .
C89 C -0.1555(4) 0.5761(4) 0.3810(3) 0.0375(10) Uani 1 1 d . . .
H89A H -0.2089 0.6322 0.3465 0.045 Uiso 1 1 calc R U .
H89B H -0.1912 0.5382 0.4200 0.045 Uiso 1 1 calc R U .
C90 C 0.2809(4) 0.9677(4) 0.3480(3) 0.0314(9) Uani 1 1 d . . .
C91 C -0.2294(4) 0.2456(4) 0.0705(3) 0.0352(9) Uani 1 1 d . . .
C96 C -0.3054(5) 0.1336(5) -0.0670(4) 0.0462(12) Uani 1 1 d . . .
H96 H -0.3662 0.1134 -0.1168 0.055 Uiso 1 1 calc R U .
C98 C 0.3965(4) 0.9979(4) 0.3846(3) 0.0366(9) Uani 1 1 d . . .
H98 H 0.4431 0.9581 0.4334 0.044 Uiso 1 1 calc R U .
C113 C 0.4423(5) 1.0860(5) 0.3491(4) 0.0425(11) Uani 1 1 d . . .
H113 H 0.5188 1.1064 0.3745 0.051 Uiso 1 1 calc R U .
F1 F 0.4199(6) 0.3207(6) 0.0131(5) 0.118(2) Uani 1 1 d . . .
F2 F 0.2709(4) 0.3128(4) 0.0678(3) 0.0801(12) Uani 1 1 d . . .
F3 F 0.4277(10) 0.3979(12) 0.1376(7) 0.213(6) Uani 1 1 d . . .
F4 F 0.3252(9) 0.4650(8) 0.0124(7) 0.187(5) Uani 1 1 d . . .
O10S O 0.4137(6) 0.5704(7) 0.3157(7) 0.129(3) Uani 1 1 d . . .
B1 B 0.354(2) 0.3813(19) 0.058(2) 0.172(10) Uani 1 1 d . . .

loop_
_atom_site_aniso_label
_atom_site_aniso_U_11
_atom_site_aniso_U_22
_atom_site_aniso_U_33
_atom_site_aniso_U_23
_atom_site_aniso_U_13
_atom_site_aniso_U_12
Fe3 0.0310(5) 0.0311(5) 0.0314(5) 0.000 0.0100(4) 0.000
Fe4 0.0303(5) 0.0290(5) 0.0292(5) 0.000 0.0090(4) 0.000
O1 0.0307(15) 0.0333(16) 0.0349(15) -0.0008(13) 0.0111(12) 0.0020(12)
O2 0.0371(17) 0.0330(16) 0.0413(17) 0.0048(14) 0.0130(14) 0.0029(13)
O3 0.0364(17) 0.0415(18) 0.0379(16) -0.0030(14) 0.0098(14) -0.0027(14)
O4 0.0410(18) 0.0443(19) 0.0400(17) -0.0003(16) 0.0110(14) 0.0034(16)
N1 0.0315(18) 0.0322(18) 0.0339(18) -0.0019(15) 0.0116(15) 0.0002(15)
N2 0.0310(18) 0.0304(18) 0.0308(17) -0.0009(14) 0.0112(14) -0.0002(14)
N3 0.0358(19) 0.0289(17) 0.0355(18) -0.0032(15) 0.0147(15) -0.0008(15)
N4 0.0344(19) 0.0339(19) 0.0345(18) 0.0016(16) 0.0093(15) 0.0025(16)
C4 0.036(2) 0.029(2) 0.0280(19) -0.0008(16) 0.0067(16) -0.0064(17)
C48 0.041(2) 0.039(3) 0.042(2) 0.008(2) 0.014(2) 0.003(2)
C54 0.0280(19) 0.031(2) 0.0268(18) -0.0026(16) 0.0081(15) -0.0005(16)
C55 0.031(2) 0.034(2) 0.0286(19) 0.0005(17) 0.0111(16) -0.0021(17)
C58 0.041(2) 0.0242(19) 0.0300(19) 0.0022(16) 0.0171(17) 0.0010(17)
C66 0.035(2) 0.033(2) 0.042(2) 0.0015(19) 0.0139(19) 0.0061(18)
C68 0.035(2) 0.057(3) 0.033(2) -0.007(2) 0.0107(18) 0.002(2)
C70 0.044(3) 0.041(3) 0.049(3) 0.006(2) 0.016(2) 0.000(2)
C72 0.037(2) 0.032(2) 0.034(2) -0.0010(18) 0.0100(18) 0.0016(18)
C79 0.0241(18) 0.035(2) 0.0221(17) 0.0021(15) 0.0091(14) 0.0045(16)
C85 0.052(3) 0.040(3) 0.041(3) -0.006(2) 0.016(2) -0.010(2)
C87 0.031(2) 0.032(2) 0.030(2) 0.0075(16) 0.0077(16) 0.0023(17)
C89 0.044(3) 0.034(2) 0.032(2) 0.0012(18) 0.0085(18) 0.003(2)
C90 0.029(2) 0.031(2) 0.033(2) -0.0007(17) 0.0075(16) 0.0005(16)
C91 0.036(2) 0.035(2) 0.033(2) -0.0014(18) 0.0094(17) -0.0005(19)
C96 0.047(3) 0.044(3) 0.049(3) -0.006(2) 0.019(2) -0.002(2)
C98 0.032(2) 0.040(2) 0.037(2) -0.0054(19) 0.0106(18) -0.0014(19)
C113 0.039(2) 0.043(3) 0.046(3) -0.003(2) 0.014(2) -0.004(2)
F1 0.115(5) 0.103(5) 0.144(6) 0.004(4) 0.052(4) 0.004(4)
F2 0.074(3) 0.085(3) 0.083(3) -0.007(2) 0.026(2) -0.006(2)
F3 0.198(10) 0.296(16) 0.118(7) 0.016(8) 0.011(6) -0.122(10)
F4 0.262(12) 0.139(7) 0.240(10) 0.105(7) 0.191(10) 0.111(7)
O10S 0.076(4) 0.122(6) 0.188(9) 0.062(6) 0.039(5) 0.014(4)
B1 0.17(2) 0.129(16) 0.26(3) -0.018(19) 0.12(2) -0.014(15)

loop_
_atom_type_symbol
_atom_type_description
_atom_type_scat_dispersion_real
_atom_type_scat_dispersion_imag
_atom_type_scat_source
C C 0.0181 0.0091 'International Tables Vol C Tables 4.2.6.8 and 6.1.1.4'
B B 0.0090 0.0039 'International Tables Vol C Tables 4.2.6.8 and 6.1.1.4'
F F 0.0727 0.0534 'International Tables Vol C Tables 4.2.6.8 and 6.1.1.4'
Fe Fe -1.1336 3.1974 'International Tables Vol C Tables 4.2.6.8 and 6.1.1.4'
N N 0.0311 0.0180 'International Tables Vol C Tables 4.2.6.8 and 6.1.1.4'
O O 0.0492 0.0322 'International Tables Vol C Tables 4.2.6.8 and 6.1.1.4'
H H 0.0000 0.0000 'International Tables Vol C Tables 4.2.6.8 and 6.1.1.4'

loop_
_geom_angle_atom_site_label_1
_geom_angle_atom_site_label_2
_geom_angle_atom_site_label_3
_geom_angle
_geom_angle_site_symmetry_1
_geom_angle_site_symmetry_3
O4 Fe3 O4 97.2(2) 2 .
O4 Fe3 N4 85.98(16) 2 2
O4 Fe3 N4 111.03(15) . 2
O4 Fe3 N4 111.03(15) 2 .
O4 Fe3 N4 85.98(16) . .
N4 Fe3 N4 154.8(2) 2 .
O4 Fe3 O3 91.02(15) 2 .
O4 Fe3 O3 160.90(14) . .
N4 Fe3 O3 86.65(15) 2 .
N4 Fe3 O3 74.98(15) . .
O4 Fe3 O3 160.90(14) 2 2
O4 Fe3 O3 91.02(15) . 2
N4 Fe3 O3 74.98(15) 2 2
N4 Fe3 O3 86.65(14) . 2
O3 Fe3 O3 86.57(19) . 2
O1 Fe4 O1 95.5(2) 2 .
O1 Fe4 O2 159.83(13) 2 2
O1 Fe4 O2 90.46(13) . 2
O1 Fe4 O2 90.46(13) 2 .
O1 Fe4 O2 159.83(13) . .
O2 Fe4 O2 90.46(18) 2 .
O1 Fe4 N1 113.07(14) 2 .
O1 Fe4 N1 85.26(14) . .
O2 Fe4 N1 86.57(14) 2 .
O2 Fe4 N1 74.68(14) . .
O1 Fe4 N1 85.27(14) 2 2
O1 Fe4 N1 113.07(14) . 2
O2 Fe4 N1 74.68(14) 2 2
O2 Fe4 N1 86.57(14) . 2
N1 Fe4 N1 153.4(2) . 2
C54 O1 Fe4 134.6(3) . .
C4 O2 Fe4 115.3(3) . .
C58 O3 Fe3 115.6(3) . .
C79 O4 Fe3 136.9(3) . .
C48 N1 N2 115.3(4) . .
C48 N1 Fe4 129.9(3) . .
N2 N1 Fe4 114.5(3) . .
C4 N2 N1 111.1(4) . .
C4 N2 H2 124.4 . .
N1 N2 H2 124.4 . .
C58 N3 N4 113.7(4) . .
C58 N3 H3 123.2 . .
N4 N3 H3 123.2 . .
C55 N4 N3 115.7(4) . .
C55 N4 Fe3 130.3(3) . .
N3 N4 Fe3 113.6(3) . .
O2 C4 N2 124.4(4) . .
O2 C4 C89 117.9(4) . .
N2 C4 C89 117.8(4) . .
N1 C48 C91 121.6(5) . .
N1 C48 H48 119.2 . .
C91 C48 H48 119.2 . .
O1 C54 C91 125.2(4) . .
O1 C54 C66 116.6(4) . .
C91 C54 C66 118.2(4) . .
N4 C55 C90 120.4(4) . .
N4 C55 H55 119.8 . .
C90 C55 H55 119.8 . .
O3 C58 N3 122.1(4) . .
O3 C58 C72 120.4(4) . .
N3 C58 C72 117.5(4) . .
C85 C66 C54 119.6(4) . .
C85 C66 H66 120.2 . .
C54 C66 H66 120.2 . .
C113 C68 C87 121.6(5) . .
C113 C68 H68 119.2 . .
C87 C68 H68 119.2 . .
C96 C70 C91 120.5(5) . .
C96 C70 H70 119.7 . .
C91 C70 H70 119.7 . .
C89 C72 C58 112.7(4) . .
C89 C72 H72A 109.1 . .
C58 C72 H72A 109.1 . .
C89 C72 H72B 109.1 . .
C58 C72 H72B 109.1 . .
H72A C72 H72B 107.8 . .
O4 C79 C90 123.2(4) . .
O4 C79 C87 121.6(4) . .
C90 C79 C87 115.2(4) . .
C96 C85 C66 121.0(5) . .
C96 C85 H85 119.5 . .
C66 C85 H85 119.5 . .
C68 C87 C79 121.0(4) . .
C68 C87 H87 119.5 . .
C79 C87 H87 119.5 . .
C72 C89 C4 110.2(4) . .
C72 C89 H89A 109.6 . .
C4 C89 H89A 109.6 . .
C72 C89 H89B 109.6 . .
C4 C89 H89B 109.6 . .
H89A C89 H89B 108.1 . .
C98 C90 C79 121.6(4) . .
C98 C90 C55 115.9(4) . .
C79 C90 C55 122.5(4) . .
C54 C91 C70 121.0(4) . .
C54 C91 C48 122.9(4) . .
C70 C91 C48 116.0(5) . .
C85 C96 C70 119.4(5) . .
C85 C96 H96 120.3 . .
C70 C96 H96 120.3 . .
C113 C98 C90 120.9(5) . .
C113 C98 H98 119.6 . .
C90 C98 H98 119.6 . .
C98 C113 C68 119.5(5) . .
C98 C113 H113 120.3 . .
C68 C113 H113 120.3 . .
F4 B1 F3 116(2) . .
F4 B1 F2 118(3) . .
F3 B1 F2 108(2) . .
F4 B1 F1 102(2) . .
F3 B1 F1 103(2) . .
F2 B1 F1 108.7(16) . .

loop_
_geom_bond_atom_site_label_1
_geom_bond_atom_site_label_2
_geom_bond_distance
_geom_bond_site_symmetry_2
Fe3 O4 1.838(4) 2
Fe3 O4 1.838(4) .
Fe3 N4 2.102(4) 2
Fe3 N4 2.102(4) .
Fe3 O3 2.103(4) .
Fe3 O3 2.103(4) 2
Fe4 O1 1.895(3) 2
Fe4 O1 1.895(3) .
Fe4 O2 2.076(3) 2
Fe4 O2 2.076(3) .
Fe4 N1 2.123(4) .
Fe4 N1 2.123(4) 2
O1 C54 1.311(5) .
O2 C4 1.255(6) .
O3 C58 1.245(6) .
O4 C79 1.309(5) .
N1 C48 1.293(7) .
N1 N2 1.405(5) .
N2 C4 1.317(6) .
N2 H2 0.8600 .
N3 C58 1.323(6) .
N3 N4 1.406(5) .
N3 H3 0.8600 .
N4 C55 1.318(6) .
C4 C89 1.583(6) .
C48 C91 1.465(7) .
C48 H48 0.9300 .
C54 C91 1.387(6) .
C54 C66 1.471(6) .
C55 C90 1.465(6) .
C55 H55 0.9300 .
C58 C72 1.540(6) .
C66 C85 1.407(7) .
C66 H66 0.9300 .
C68 C113 1.390(8) .
C68 C87 1.390(7) .
C68 H68 0.9300 .
C70 C96 1.415(8) .
C70 C91 1.420(7) .
C70 H70 0.9300 .
C72 C89 1.517(7) .
C72 H72A 0.9700 .
C72 H72B 0.9700 .
C79 C90 1.442(6) .
C79 C87 1.453(6) .
C85 C96 1.393(8) .
C85 H85 0.9300 .
C87 H87 0.9300 .
C89 H89A 0.9700 .
C89 H89B 0.9700 .
C90 C98 1.401(6) .
C96 H96 0.9300 .
C98 C113 1.383(7) .
C98 H98 0.9300 .
C113 H113 0.9300 .
F1 B1 1.43(2) .
F2 B1 1.35(2) .
F3 B1 1.31(3) .
F4 B1 1.21(3) .

loop_
_geom_torsion_atom_site_label_1
_geom_torsion_atom_site_label_2
_geom_torsion_atom_site_label_3
_geom_torsion_atom_site_label_4
_geom_torsion
_geom_torsion_site_symmetry_1
O1 Fe4 O1 C54 118.1(4) 2
O2 Fe4 O1 C54 -81.2(4) 2
O2 Fe4 O1 C54 11.4(7) .
N1 Fe4 O1 C54 5.3(4) .
N1 Fe4 O1 C54 -154.7(4) 2
O4 Fe3 O4 C79 113.0(5) 2
N4 Fe3 O4 C79 -158.5(4) 2
N4 Fe3 O4 C79 2.3(4) .
O3 Fe3 O4 C79 -1.8(8) .
O3 Fe3 O4 C79 -84.2(4) 2
C48 N1 N2 C4 -176.8(4) .
Fe4 N1 N2 C4 -2.2(4) .
C58 N3 N4 C55 -171.0(4) .
C58 N3 N4 Fe3 2.6(4) .
Fe4 O2 C4 N2 -2.4(6) .
Fe4 O2 C4 C89 176.6(3) .
N1 N2 C4 O2 3.1(6) .
N1 N2 C4 C89 -175.8(4) .
N2 N1 C48 C91 -178.8(4) .
Fe4 N1 C48 C91 7.6(7) .
Fe4 O1 C54 C91 -3.1(7) .
Fe4 O1 C54 C66 176.6(3) .
N3 N4 C55 C90 -179.6(4) .
Fe3 N4 C55 C90 8.1(6) .
Fe3 O3 C58 N3 -0.9(5) .
Fe3 O3 C58 C72 176.3(3) .
N4 N3 C58 O3 -1.2(6) .
N4 N3 C58 C72 -178.5(4) .
O1 C54 C66 C85 -176.1(4) .
C91 C54 C66 C85 3.7(7) .
O3 C58 C72 C89 13.9(6) .
N3 C58 C72 C89 -168.8(4) .
Fe3 O4 C79 C90 3.8(7) .
Fe3 O4 C79 C87 -175.8(3) .
C54 C66 C85 C96 -2.9(8) .
C113 C68 C87 C79 -0.1(7) .
O4 C79 C87 C68 -177.4(4) .
C90 C79 C87 C68 2.9(6) .
C58 C72 C89 C4 76.1(5) .
O2 C4 C89 C72 20.5(6) .
N2 C4 C89 C72 -160.4(4) .
O4 C79 C90 C98 175.3(4) .
C87 C79 C90 C98 -5.1(6) .
O4 C79 C90 C55 -6.4(7) .
C87 C79 C90 C55 173.2(4) .
N4 C55 C90 C98 178.7(4) .
N4 C55 C90 C79 0.3(7) .
O1 C54 C91 C70 175.2(4) .
C66 C54 C91 C70 -4.5(7) .
O1 C54 C91 C48 0.1(7) .
C66 C54 C91 C48 -179.6(4) .
C96 C70 C91 C54 4.6(8) .
C96 C70 C91 C48 -180.0(5) .
N1 C48 C91 C54 -2.7(7) .
N1 C48 C91 C70 -178.0(5) .
C66 C85 C96 C70 2.8(8) .
C91 C70 C96 C85 -3.6(8) .
C79 C90 C98 C113 4.4(7) .
C55 C90 C98 C113 -174.0(4) .
C90 C98 C113 C68 -1.3(7) .
C87 C68 C113 C98 -0.9(8) .
